data_1528805
loop_
_publ_author_name
'Pruchnik, F.P.'
'Jutarska, A.'
'Ciunik, Z.'
'Pruchnik, M.'

_publ_section_title
;
 Synthesis and structural characterization of new rhodium formato
 complexes containing [Rh2](4+) and [Rh4](6+) cores
;
_journal_name_full 'Inorganica Chimica Acta'
_journal_page_first 609
_journal_page_last 616
_journal_volume 350
_journal_year 2003
_chemical_formula_sum 'C10 H18 N2 O10 Rh2'
_chemical_name_systematic 'Rh2 (O O C H)4 ((C H3)2 N C H O)2'
_space_group_IT_number 2
_symmetry_space_group_name_Hall '-P 1'
_symmetry_space_group_name_H-M 'P -1'
_cell_angle_alpha 97.212
_cell_angle_beta 98.846
_cell_angle_gamma 112.15
_cell_formula_units_Z 1
_cell_length_a 6.5093
_cell_length_b 7.2242
_cell_length_c 9.7406
_cell_volume 410.682
_citation_journal_id_ASTM ICHAA3
_cod_data_source_file Pruchnik_ICHAA3_2003_1017.cif
_cod_data_source_block C10H18N2O10Rh2
_cod_original_cell_volume 410.6817
_cod_database_code 1528805

loop_
_symmetry_equiv_pos_as_xyz
x,y,z
-x,-y,-z

loop_
_atom_site_label
_atom_site_type_symbol
_atom_site_fract_x
_atom_site_fract_y
_atom_site_fract_z
_atom_site_occupancy
_atom_site_U_iso_or_equiv
C1 C+4 0.3134 0.2501 -0.1024 1 0.0
H4 H-1 0.451 0.275 0.592 1 0.0
H7 H-1 0.929 0.176 0.406 1 0.0
C3 C+4 0.5395 0.1827 0.355 1 0.0
O5 O-2 0.3493 0.1892 0.3355 1 0.0
H9 H-1 1.023 0.356 0.547 1 0.0
O4 O-2 0.2413 -0.1535 0.0773 1 0.0
H5 H-1 0.697 0.463 0.631 1 0.0
H1 H-1 0.429 0.347 -0.138 1 0.0
O2 O-2 -0.0141 0.2775 0.1431 1 0.0
Rh1 Rh+2 0.12034 0.06603 0.116447 1 0.0
H6 H-1 0.67 0.265 0.688 1 0.0
C4 C+4 0.6209 0.3148 0.6072 1 0.0
C5 C+4 0.9016 0.2232 0.4971 1 0.0
H2 H-1 -0.211 0.38 0.055 1 0.0
H3 H-1 0.6 0.14 0.278 1 0.0
C2 C+4 -0.161 0.2753 0.0412 1 0.0
O1 O-2 0.3582 0.261 0.0297 1 0.0
H8 H-1 0.903 0.129 0.555 1 0.0
N1 N-3 0.6817 0.2388 0.48 1 0.0
O3 O-2 -0.1342 -0.1327 0.1916 1 0.0
